data_4118247
loop_
_publ_author_name
'Philipp C. Roosen'
'Venkata A. Kallepalli'
'Buddhadeb Chattopadhyay'
'Daniel A. Singleton'
'Robert E. Maleczka'
'Milton R. Smith'

_publ_section_title
;
 Outer-Sphere Direction in Iridium C-H Borylation
;
_journal_name_full 'Journal of the American Chemical Society'
_journal_page_first 11350
_journal_page_last 11353
_journal_paper_doi 10.1021/ja303443m
_journal_volume 134
_journal_year 2012
_chemical_formula_moiety 'C17 H25 B Br N O4'
_chemical_formula_sum 'C17 H25 B Br N O4'
_chemical_formula_weight 398.10
_space_group_IT_number 14
_symmetry_cell_setting monoclinic
_symmetry_Int_Tables_number 14
_symmetry_space_group_name_Hall '-P 2ybc'
_symmetry_space_group_name_H-M 'P 1 21/c 1'
_atom_sites_solution_hydrogens geom
_atom_sites_solution_primary direct
_atom_sites_solution_secondary difmap
_audit_creation_method SHELXL-97
_cell_angle_alpha 90.00
_cell_angle_beta 102.4030(10)
_cell_angle_gamma 90.00
_cell_formula_units_Z 8
_cell_length_a 31.1629(7)
_cell_length_b 9.4125(2)
_cell_length_c 13.7729(2)
_cell_measurement_reflns_used 4806
_cell_measurement_temperature 173(2)
_cell_measurement_theta_max 22.86
_cell_measurement_theta_min 2.54
_cell_volume 3945.59(14)
_computing_cell_refinement 'APEX2 (BRUKER, V2008.5-0, 2006)'
_computing_data_collection 'COSMO (BRUKER, V1.58, 2006)'
_computing_data_reduction 'SAINT (BRUKER, V7.34A, 2006)'
_computing_molecular_graphics 'SHELXTL (Sheldrick, Acta Cryst. A64 2008, 112-122)'
_computing_publication_material 'SHELXTL (Sheldrick, Acta Cryst. A64 2008, 112-122)'
_computing_structure_refinement 'SHELXL (Sheldrick, Acta Cryst. A64 2008, 112-122)'
_computing_structure_solution 'SHELXS (Sheldrick, Acta Cryst. A64 2008, 112-122)'
_diffrn_ambient_temperature 173(2)
_diffrn_detector_area_resol_mean 836.6
_diffrn_measured_fraction_theta_full 0.998
_diffrn_measured_fraction_theta_max 0.998
_diffrn_measurement_device_type 'Bruker APEX-II CCD'
_diffrn_measurement_method '\w,and/f 0.5 deg'
_diffrn_radiation_monochromator graphite
_diffrn_radiation_probe x-ray
_diffrn_radiation_type MoK\a
_diffrn_radiation_wavelength 0.71073
_diffrn_reflns_av_R_equivalents 0.0683
_diffrn_reflns_av_sigmaI/netI 0.0921
_diffrn_reflns_limit_h_max 34
_diffrn_reflns_limit_h_min -37
_diffrn_reflns_limit_k_max 11
_diffrn_reflns_limit_k_min -11
_diffrn_reflns_limit_l_max 16
_diffrn_reflns_limit_l_min -15
_diffrn_reflns_number 22366
_diffrn_reflns_theta_full 25.41
_diffrn_reflns_theta_max 25.41
_diffrn_reflns_theta_min 1.34
_diffrn_source 'fine-focus sealed tube'
_exptl_absorpt_coefficient_mu 2.102
_exptl_absorpt_correction_T_max 0.7806
_exptl_absorpt_correction_T_min 0.4534
_exptl_absorpt_correction_type multi-scan
_exptl_absorpt_process_details SADABS
_exptl_crystal_colour colourless
_exptl_crystal_density_diffrn 1.340
_exptl_crystal_description needle
_exptl_crystal_F_000 1648
_exptl_crystal_size_max 0.45
_exptl_crystal_size_mid 0.13
_exptl_crystal_size_min 0.12
_refine_diff_density_max 0.841
_refine_diff_density_min -0.781
_refine_diff_density_rms 0.089
_refine_ls_extinction_method none
_refine_ls_goodness_of_fit_ref 0.981
_refine_ls_hydrogen_treatment constr
_refine_ls_matrix_type full
_refine_ls_number_parameters 447
_refine_ls_number_reflns 7260
_refine_ls_number_restraints 0
_refine_ls_restrained_S_all 0.981
_refine_ls_R_factor_all 0.1057
_refine_ls_R_factor_gt 0.0603
_refine_ls_shift/su_max 0.001
_refine_ls_shift/su_mean 0.000
_refine_ls_structure_factor_coef Fsqd
_refine_ls_weighting_details 'calc w=1/[\s^2^(Fo^2^)+(0.0912P)^2^+0.0000P] where P=(Fo^2^+2Fc^2^)/3'
_refine_ls_weighting_scheme calc
_refine_ls_wR_factor_gt 0.1543
_refine_ls_wR_factor_ref 0.1865
_reflns_number_gt 4179
_reflns_number_total 7260
_reflns_threshold_expression >2sigma(I)
_cod_data_source_file ja303443m_si_003.cif
_cod_data_source_block mrs309
_cod_original_cell_volume 3945.59(13)
_cod_original_sg_symbol_H-M 'P 21/c'
_cod_database_code 4118247
_contact_crystallographer_name 'Richard Staples'
_contact_crystallographer_email xraystaples@chemistry.msu.com

loop_
_symmetry_equiv_pos_as_xyz
'x, y, z'
'-x, y+1/2, -z+1/2'
'-x, -y, -z'
'x, -y-1/2, z-1/2'

loop_
_atom_site_label
_atom_site_type_symbol
_atom_site_fract_x
_atom_site_fract_y
_atom_site_fract_z
_atom_site_U_iso_or_equiv
_atom_site_adp_type
_atom_site_occupancy
_atom_site_symmetry_multiplicity
_atom_site_calc_flag
_atom_site_refinement_flags
Br1A Br 0.96028(2) 0.71870(6) -0.10460(4) 0.0754(2) Uani 1 1 d .
O1A O 0.87847(10) 0.3676(3) 0.2330(2) 0.0588(9) Uani 1 1 d .
O2A O 0.94215(10) 0.3332(4) 0.1810(2) 0.0579(8) Uani 1 1 d .
O3A O 0.78787(10) 0.6573(3) 0.2690(2) 0.0579(8) Uani 1 1 d .
O4A O 0.79672(13) 0.8346(4) 0.1631(3) 0.0808(12) Uani 1 1 d .
B1A B 0.90580(17) 0.4162(6) 0.1746(4) 0.0506(13) Uani 1 1 d .
N1A N 0.83814(12) 0.6325(4) 0.1805(3) 0.0558(10) Uani 1 1 d .
H1A H 0.8421 0.5520 0.2137 0.067 Uiso 1 1 calc R
C1A C 0.89792(14) 0.5504(5) 0.1094(3) 0.0464(11) Uani 1 1 d .
C2A C 0.92540(15) 0.5728(5) 0.0425(3) 0.0508(11) Uani 1 1 d .
H2A H 0.9474 0.5047 0.0383 0.061 Uiso 1 1 calc R
C3A C 0.92110(16) 0.6913(5) -0.0171(4) 0.0553(12) Uani 1 1 d .
C4A C 0.88949(17) 0.7914(5) -0.0127(4) 0.0603(13) Uani 1 1 d .
H4A H 0.8867 0.8729 -0.0542 0.072 Uiso 1 1 calc R
C5A C 0.86204(17) 0.7733(5) 0.0520(4) 0.0594(13) Uani 1 1 d .
H5A H 0.8403 0.8430 0.0551 0.071 Uiso 1 1 calc R
C6A C 0.86559(15) 0.6547(5) 0.1130(3) 0.0518(11) Uani 1 1 d .
C7A C 0.80621(17) 0.7197(5) 0.2012(4) 0.0593(13) Uani 1 1 d .
C8A C 0.75183(17) 0.7292(5) 0.3039(4) 0.0583(13) Uani 1 1 d .
C9A C 0.74171(18) 0.6205(6) 0.3776(4) 0.0736(15) Uani 1 1 d .
H9A1 H 0.7335 0.5301 0.3433 0.110 Uiso 1 1 calc R
H9A2 H 0.7173 0.6548 0.4059 0.110 Uiso 1 1 calc R
H9A3 H 0.7678 0.6065 0.4309 0.110 Uiso 1 1 calc R
C10A C 0.76831(18) 0.8678(6) 0.3545(4) 0.0715(15) Uani 1 1 d .
H10A H 0.7944 0.8495 0.4070 0.107 Uiso 1 1 calc R
H10B H 0.7453 0.9102 0.3838 0.107 Uiso 1 1 calc R
H10C H 0.7759 0.9333 0.3056 0.107 Uiso 1 1 calc R
C11A C 0.71290(17) 0.7500(6) 0.2194(4) 0.0758(17) Uani 1 1 d .
H11A H 0.7214 0.8098 0.1684 0.114 Uiso 1 1 calc R
H11B H 0.6892 0.7963 0.2441 0.114 Uiso 1 1 calc R
H11C H 0.7028 0.6575 0.1907 0.114 Uiso 1 1 calc R
C12A C 0.90207(17) 0.2539(5) 0.2981(4) 0.0583(13) Uani 1 1 d .
C13A C 0.93686(17) 0.2074(5) 0.2402(4) 0.0561(13) Uani 1 1 d .
C14A C 0.86901(18) 0.1412(7) 0.3116(5) 0.0815(18) Uani 1 1 d .
H14A H 0.8475 0.1828 0.3457 0.122 Uiso 1 1 calc R
H14B H 0.8843 0.0629 0.3515 0.122 Uiso 1 1 calc R
H14C H 0.8539 0.1053 0.2465 0.122 Uiso 1 1 calc R
C15A C 0.9211(2) 0.3259(7) 0.3963(4) 0.093(2) Uani 1 1 d .
H15D H 0.9436 0.3945 0.3872 0.140 Uiso 1 1 calc R
H15E H 0.9345 0.2543 0.4452 0.140 Uiso 1 1 calc R
H15F H 0.8977 0.3754 0.4201 0.140 Uiso 1 1 calc R
C16A C 0.9209(2) 0.0889(6) 0.1647(4) 0.0831(18) Uani 1 1 d .
H16A H 0.8911 0.1108 0.1277 0.125 Uiso 1 1 calc R
H16B H 0.9207 -0.0016 0.1998 0.125 Uiso 1 1 calc R
H16C H 0.9407 0.0818 0.1184 0.125 Uiso 1 1 calc R
C17A C 0.98088(18) 0.1682(7) 0.3035(5) 0.0822(18) Uani 1 1 d .
H17A H 1.0000 0.1325 0.2610 0.123 Uiso 1 1 calc R
H17B H 0.9770 0.0944 0.3511 0.123 Uiso 1 1 calc R
H17C H 0.9943 0.2523 0.3397 0.123 Uiso 1 1 calc R
Br1B Br 0.54263(2) 0.21218(6) 0.43018(4) 0.0725(2) Uani 1 1 d .
O1B O 0.61912(10) -0.1135(3) 0.8602(2) 0.0583(9) Uani 1 1 d .
O2B O 0.55748(10) -0.1568(3) 0.7417(2) 0.0575(8) Uani 1 1 d .
O3B O 0.70545(10) 0.1908(3) 0.9845(2) 0.0543(8) Uani 1 1 d .
O4B O 0.69524(12) 0.3654(4) 0.8676(3) 0.0694(10) Uani 1 1 d .
B1B B 0.59231(17) -0.0709(6) 0.7727(4) 0.0484(13) Uani 1 1 d .
N1B N 0.65663(12) 0.1565(4) 0.8460(3) 0.0544(10) Uani 1 1 d .
H1B H 0.6529 0.0778 0.8776 0.065 Uiso 1 1 calc R
C1B C 0.60068(14) 0.0633(5) 0.7130(3) 0.0477(11) Uani 1 1 d .
C2B C 0.57479(14) 0.0778(5) 0.6172(3) 0.0495(11) Uani 1 1 d .
H2B H 0.5538 0.0066 0.5918 0.059 Uiso 1 1 calc R
C3B C 0.57920(16) 0.1921(5) 0.5594(4) 0.0539(12) Uani 1 1 d .
C4B C 0.60948(17) 0.2992(5) 0.5950(4) 0.0581(13) Uani 1 1 d .
H4B H 0.6124 0.3785 0.5542 0.070 Uiso 1 1 calc R
C5B C 0.63517(17) 0.2895(5) 0.6894(4) 0.0561(12) Uani 1 1 d .
H5B H 0.6559 0.3621 0.7139 0.067 Uiso 1 1 calc R
C6B C 0.63079(14) 0.1717(5) 0.7501(3) 0.0479(11) Uani 1 1 d .
C7B C 0.68736(17) 0.2506(5) 0.8967(4) 0.0582(13) Uani 1 1 d .
C8B C 0.74171(17) 0.2660(5) 1.0537(4) 0.0573(13) Uani 1 1 d .
C9B C 0.75205(18) 0.1634(6) 1.1408(4) 0.0722(15) Uani 1 1 d .
H9B1 H 0.7257 0.1493 1.1679 0.108 Uiso 1 1 calc R
H9B2 H 0.7757 0.2026 1.1925 0.108 Uiso 1 1 calc R
H9B3 H 0.7614 0.0720 1.1182 0.108 Uiso 1 1 calc R
C10B C 0.78084(17) 0.2782(6) 1.0043(4) 0.0739(17) Uani 1 1 d .
H10D H 0.7900 0.1831 0.9881 0.111 Uiso 1 1 calc R
H10E H 0.8052 0.3252 1.0498 0.111 Uiso 1 1 calc R
H10F H 0.7725 0.3342 0.9432 0.111 Uiso 1 1 calc R
C11B C 0.72605(18) 0.4069(5) 1.0852(4) 0.0674(14) Uani 1 1 d .
H11D H 0.7210 0.4726 1.0287 0.101 Uiso 1 1 calc R
H11E H 0.7484 0.4466 1.1395 0.101 Uiso 1 1 calc R
H11F H 0.6986 0.3931 1.1078 0.101 Uiso 1 1 calc R
C12B C 0.59677(17) -0.2320(5) 0.8998(4) 0.0560(12) Uani 1 1 d .
C13B C 0.56230(17) -0.2805(5) 0.8079(4) 0.0568(13) Uani 1 1 d .
C14B C 0.5783(2) -0.1687(7) 0.9818(4) 0.092(2) Uani 1 1 d .
H14D H 0.6018 -0.1203 1.0290 0.139 Uiso 1 1 calc R
H14E H 0.5658 -0.2441 1.0162 0.139 Uiso 1 1 calc R
H14F H 0.5553 -0.1001 0.9539 0.139 Uiso 1 1 calc R
C15B C 0.6317(2) -0.3422(7) 0.9433(5) 0.0888(19) Uani 1 1 d .
H15A H 0.6448 -0.3808 0.8901 0.133 Uiso 1 1 calc R
H15B H 0.6181 -0.4193 0.9739 0.133 Uiso 1 1 calc R
H15C H 0.6547 -0.2970 0.9937 0.133 Uiso 1 1 calc R
C16B C 0.51870(18) -0.3219(6) 0.8258(5) 0.0802(18) Uani 1 1 d .
H16D H 0.5048 -0.2393 0.8496 0.120 Uiso 1 1 calc R
H16E H 0.5224 -0.3974 0.8758 0.120 Uiso 1 1 calc R
H16F H 0.5001 -0.3562 0.7636 0.120 Uiso 1 1 calc R
C17B C 0.5795(2) -0.4017(6) 0.7496(4) 0.0818(17) Uani 1 1 d .
H17D H 0.5578 -0.4211 0.6882 0.123 Uiso 1 1 calc R
H17E H 0.5841 -0.4877 0.7907 0.123 Uiso 1 1 calc R
H17F H 0.6073 -0.3727 0.7334 0.123 Uiso 1 1 calc R

loop_
_atom_site_aniso_label
_atom_site_aniso_U_11
_atom_site_aniso_U_22
_atom_site_aniso_U_33
_atom_site_aniso_U_23
_atom_site_aniso_U_13
_atom_site_aniso_U_12
Br1A 0.0984(5) 0.0612(4) 0.0758(4) 0.0005(3) 0.0392(3) -0.0115(3)
O1A 0.065(2) 0.050(2) 0.065(2) 0.0155(16) 0.0207(17) 0.0163(17)
O2A 0.0609(19) 0.051(2) 0.066(2) 0.0131(16) 0.0221(17) 0.0111(17)
O3A 0.062(2) 0.0406(19) 0.075(2) 0.0010(17) 0.0252(18) 0.0048(16)
O4A 0.099(3) 0.048(2) 0.105(3) 0.021(2) 0.046(2) 0.027(2)
B1A 0.052(3) 0.049(3) 0.047(3) -0.004(2) 0.002(3) 0.000(3)
N1A 0.064(2) 0.036(2) 0.070(3) 0.0097(18) 0.020(2) 0.006(2)
C1A 0.048(2) 0.041(3) 0.048(3) -0.001(2) 0.005(2) 0.003(2)
C2A 0.054(3) 0.042(3) 0.052(3) -0.007(2) 0.000(2) -0.002(2)
C3A 0.063(3) 0.048(3) 0.055(3) -0.001(2) 0.012(2) -0.009(3)
C4A 0.071(3) 0.040(3) 0.068(3) 0.011(2) 0.011(3) -0.004(3)
C5A 0.059(3) 0.045(3) 0.073(3) 0.011(3) 0.010(3) 0.003(2)
C6A 0.057(3) 0.043(3) 0.053(3) 0.002(2) 0.006(2) -0.002(2)
C7A 0.063(3) 0.040(3) 0.073(3) -0.008(3) 0.012(3) 0.008(3)
C8A 0.064(3) 0.042(3) 0.070(3) -0.004(2) 0.017(3) 0.010(2)
C9A 0.079(4) 0.060(4) 0.090(4) -0.002(3) 0.037(3) 0.008(3)
C10A 0.080(4) 0.056(4) 0.077(4) -0.010(3) 0.014(3) 0.009(3)
C11A 0.065(3) 0.073(4) 0.092(4) -0.011(3) 0.022(3) 0.010(3)
C12A 0.065(3) 0.051(3) 0.058(3) 0.011(2) 0.014(3) 0.016(3)
C13A 0.069(3) 0.042(3) 0.057(3) 0.011(2) 0.013(2) 0.011(2)
C14A 0.075(4) 0.070(4) 0.105(5) 0.033(3) 0.031(3) 0.011(3)
C15A 0.147(6) 0.073(4) 0.057(4) -0.002(3) 0.015(4) 0.018(4)
C16A 0.125(5) 0.048(3) 0.076(4) 0.001(3) 0.022(4) 0.008(4)
C17A 0.069(3) 0.081(4) 0.097(5) 0.030(4) 0.017(3) 0.016(3)
Br1B 0.1005(5) 0.0581(4) 0.0537(3) 0.0048(2) 0.0048(3) 0.0091(3)
O1B 0.065(2) 0.048(2) 0.058(2) 0.0084(15) 0.0045(16) -0.0161(17)
O2B 0.0627(19) 0.0446(19) 0.062(2) 0.0099(16) 0.0057(16) -0.0097(17)
O3B 0.0607(19) 0.0405(19) 0.059(2) -0.0004(15) 0.0066(17) -0.0038(16)
O4B 0.087(2) 0.044(2) 0.072(2) 0.0063(17) 0.0041(19) -0.0133(19)
B1B 0.053(3) 0.043(3) 0.051(3) 0.000(2) 0.015(3) 0.001(3)
N1B 0.061(2) 0.036(2) 0.064(3) 0.0054(19) 0.009(2) -0.007(2)
C1B 0.051(2) 0.037(3) 0.057(3) 0.000(2) 0.016(2) 0.005(2)
C2B 0.054(3) 0.039(3) 0.057(3) -0.002(2) 0.015(2) 0.002(2)
C3B 0.064(3) 0.043(3) 0.055(3) 0.004(2) 0.015(2) 0.011(2)
C4B 0.074(3) 0.038(3) 0.062(3) 0.009(2) 0.013(3) 0.004(3)
C5B 0.066(3) 0.041(3) 0.063(3) 0.005(2) 0.017(3) -0.004(2)
C6B 0.051(3) 0.038(3) 0.056(3) 0.005(2) 0.014(2) 0.003(2)
C7B 0.067(3) 0.039(3) 0.067(3) -0.001(2) 0.010(3) 0.000(3)
C8B 0.061(3) 0.044(3) 0.064(3) -0.001(2) 0.009(3) -0.007(2)
C9B 0.074(3) 0.060(3) 0.074(4) 0.005(3) -0.005(3) -0.004(3)
C10B 0.065(3) 0.063(4) 0.091(4) -0.007(3) 0.011(3) -0.010(3)
C11B 0.076(3) 0.046(3) 0.078(4) -0.010(3) 0.010(3) -0.004(3)
C12B 0.068(3) 0.046(3) 0.054(3) 0.007(2) 0.013(2) -0.009(3)
C13B 0.068(3) 0.046(3) 0.059(3) 0.009(2) 0.017(2) -0.013(3)
C14B 0.143(6) 0.073(4) 0.074(4) -0.012(3) 0.050(4) -0.032(4)
C15B 0.087(4) 0.068(4) 0.105(5) 0.025(4) 0.006(4) -0.007(4)
C16B 0.070(3) 0.073(4) 0.097(4) 0.021(3) 0.017(3) -0.016(3)
C17B 0.117(5) 0.059(4) 0.075(4) -0.005(3) 0.034(3) -0.004(4)

loop_
_atom_type_symbol
_atom_type_description
_atom_type_scat_dispersion_real
_atom_type_scat_dispersion_imag
_atom_type_scat_source
C C 0.0033 0.0016 'International Tables Vol C Tables 4.2.6.8 and 6.1.1.4'
H H 0.0000 0.0000 'International Tables Vol C Tables 4.2.6.8 and 6.1.1.4'
N N 0.0061 0.0033 'International Tables Vol C Tables 4.2.6.8 and 6.1.1.4'
O O 0.0106 0.0060 'International Tables Vol C Tables 4.2.6.8 and 6.1.1.4'
B B 0.0013 0.0007 'International Tables Vol C Tables 4.2.6.8 and 6.1.1.4'
Br Br -0.2901 2.4595 'International Tables Vol C Tables 4.2.6.8 and 6.1.1.4'

loop_
_geom_angle_atom_site_label_1
_geom_angle_atom_site_label_2
_geom_angle_atom_site_label_3
_geom_angle
B1A O1A C12A 107.8(4)
B1A O2A C13A 107.9(4)
C7A O3A C8A 119.8(4)
O2A B1A O1A 112.5(4)
O2A B1A C1A 122.3(5)
O1A B1A C1A 125.2(4)
C7A N1A C6A 128.5(4)
C7A N1A H1A 115.8
C6A N1A H1A 115.8
C2A C1A C6A 117.3(4)
C2A C1A B1A 117.6(4)
C6A C1A B1A 125.0(4)
C3A C2A C1A 121.3(5)
C3A C2A H2A 119.3
C1A C2A H2A 119.3
C2A C3A C4A 120.6(5)
C2A C3A Br1A 119.6(4)
C4A C3A Br1A 119.8(4)
C5A C4A C3A 119.8(5)
C5A C4A H4A 120.1
C3A C4A H4A 120.1
C4A C5A C6A 120.9(5)
C4A C5A H5A 119.5
C6A C5A H5A 119.5
C5A C6A N1A 122.6(5)
C5A C6A C1A 120.1(5)
N1A C6A C1A 117.3(4)
O4A C7A O3A 126.6(5)
O4A C7A N1A 124.6(5)
O3A C7A N1A 108.8(4)
O3A C8A C11A 110.5(4)
O3A C8A C10A 109.8(4)
C11A C8A C10A 112.4(4)
O3A C8A C9A 101.0(4)
C11A C8A C9A 110.8(5)
C10A C8A C9A 111.8(5)
C8A C9A H9A1 109.5
C8A C9A H9A2 109.5
H9A1 C9A H9A2 109.5
C8A C9A H9A3 109.5
H9A1 C9A H9A3 109.5
H9A2 C9A H9A3 109.5
C8A C10A H10A 109.5
C8A C10A H10B 109.5
H10A C10A H10B 109.5
C8A C10A H10C 109.5
H10A C10A H10C 109.5
H10B C10A H10C 109.5
C8A C11A H11A 109.5
C8A C11A H11B 109.5
H11A C11A H11B 109.5
C8A C11A H11C 109.5
H11A C11A H11C 109.5
H11B C11A H11C 109.5
O1A C12A C15A 105.4(4)
O1A C12A C14A 108.4(4)
C15A C12A C14A 110.4(5)
O1A C12A C13A 101.9(4)
C15A C12A C13A 113.8(5)
C14A C12A C13A 115.9(5)
O2A C13A C17A 108.8(4)
O2A C13A C16A 105.6(4)
C17A C13A C16A 109.7(5)
O2A C13A C12A 103.5(4)
C17A C13A C12A 115.2(4)
C16A C13A C12A 113.3(5)
C12A C14A H14A 109.5
C12A C14A H14B 109.5
H14A C14A H14B 109.5
C12A C14A H14C 109.5
H14A C14A H14C 109.5
H14B C14A H14C 109.5
C12A C15A H15D 109.5
C12A C15A H15E 109.5
H15D C15A H15E 109.5
C12A C15A H15F 109.5
H15D C15A H15F 109.5
H15E C15A H15F 109.5
C13A C16A H16A 109.5
C13A C16A H16B 109.5
H16A C16A H16B 109.5
C13A C16A H16C 109.5
H16A C16A H16C 109.5
H16B C16A H16C 109.5
C13A C17A H17A 109.5
C13A C17A H17B 109.5
H17A C17A H17B 109.5
C13A C17A H17C 109.5
H17A C17A H17C 109.5
H17B C17A H17C 109.5
B1B O1B C12B 107.3(4)
B1B O2B C13B 108.2(4)
C7B O3B C8B 119.4(4)
O2B B1B O1B 113.6(4)
O2B B1B C1B 122.3(4)
O1B B1B C1B 124.1(4)
C7B N1B C6B 127.5(4)
C7B N1B H1B 116.3
C6B N1B H1B 116.3
C2B C1B C6B 118.5(4)
C2B C1B B1B 116.7(4)
C6B C1B B1B 124.8(4)
C3B C2B C1B 121.2(4)
C3B C2B H2B 119.4
C1B C2B H2B 119.4
C2B C3B C4B 120.7(4)
C2B C3B Br1B 120.6(4)
C4B C3B Br1B 118.7(3)
C5B C4B C3B 119.8(4)
C5B C4B H4B 120.1
C3B C4B H4B 120.1
C4B C5B C6B 120.1(5)
C4B C5B H5B 120.0
C6B C5B H5B 120.0
N1B C6B C1B 118.2(4)
N1B C6B C5B 122.0(4)
C1B C6B C5B 119.8(4)
O4B C7B O3B 127.1(5)
O4B C7B N1B 125.5(5)
O3B C7B N1B 107.4(4)
O3B C8B C11B 110.7(4)
O3B C8B C9B 101.9(4)
C11B C8B C9B 111.0(5)
O3B C8B C10B 108.7(4)
C11B C8B C10B 113.7(4)
C9B C8B C10B 110.3(5)
C8B C9B H9B1 109.5
C8B C9B H9B2 109.5
H9B1 C9B H9B2 109.5
C8B C9B H9B3 109.5
H9B1 C9B H9B3 109.5
H9B2 C9B H9B3 109.5
C8B C10B H10D 109.5
C8B C10B H10E 109.5
H10D C10B H10E 109.5
C8B C10B H10F 109.5
H10D C10B H10F 109.5
H10E C10B H10F 109.5
C8B C11B H11D 109.5
C8B C11B H11E 109.5
H11D C11B H11E 109.5
C8B C11B H11F 109.5
H11D C11B H11F 109.5
H11E C11B H11F 109.5
O1B C12B C14B 105.4(4)
O1B C12B C15B 107.7(4)
C14B C12B C15B 109.3(5)
O1B C12B C13B 102.8(4)
C14B C12B C13B 115.1(5)
C15B C12B C13B 115.6(4)
O2B C13B C16B 109.6(4)
O2B C13B C12B 103.6(4)
C16B C13B C12B 116.3(4)
O2B C13B C17B 105.2(4)
C16B C13B C17B 108.8(5)
C12B C13B C17B 112.6(4)
C12B C14B H14D 109.5
C12B C14B H14E 109.5
H14D C14B H14E 109.5
C12B C14B H14F 109.5
H14D C14B H14F 109.5
H14E C14B H14F 109.5
C12B C15B H15A 109.5
C12B C15B H15B 109.5
H15A C15B H15B 109.5
C12B C15B H15C 109.5
H15A C15B H15C 109.5
H15B C15B H15C 109.5
C13B C16B H16D 109.5
C13B C16B H16E 109.5
H16D C16B H16E 109.5
C13B C16B H16F 109.5
H16D C16B H16F 109.5
H16E C16B H16F 109.5
C13B C17B H17D 109.5
C13B C17B H17E 109.5
H17D C17B H17E 109.5
C13B C17B H17F 109.5
H17D C17B H17F 109.5
H17E C17B H17F 109.5

loop_
_geom_bond_atom_site_label_1
_geom_bond_atom_site_label_2
_geom_bond_distance
Br1A C3A 1.909(5)
O1A B1A 1.370(6)
O1A C12A 1.485(5)
O2A B1A 1.363(6)
O2A C13A 1.467(5)
O3A C7A 1.331(6)
O3A C8A 1.478(6)
O4A C7A 1.211(6)
B1A C1A 1.539(7)
N1A C7A 1.366(6)
N1A C6A 1.407(6)
N1A H1A 0.8800
C1A C2A 1.401(6)
C1A C6A 1.415(6)
C2A C3A 1.374(6)
C2A H2A 0.9500
C3A C4A 1.374(7)
C4A C5A 1.372(7)
C4A H4A 0.9500
C5A C6A 1.387(7)
C5A H5A 0.9500
C8A C11A 1.503(7)
C8A C10A 1.516(7)
C8A C9A 1.521(7)
C9A H9A1 0.9800
C9A H9A2 0.9800
C9A H9A3 0.9800
C10A H10A 0.9800
C10A H10B 0.9800
C10A H10C 0.9800
C11A H11A 0.9800
C11A H11B 0.9800
C11A H11C 0.9800
C12A C15A 1.516(7)
C12A C14A 1.518(8)
C12A C13A 1.540(7)
C13A C17A 1.505(7)
C13A C16A 1.533(7)
C14A H14A 0.9800
C14A H14B 0.9800
C14A H14C 0.9800
C15A H15D 0.9800
C15A H15E 0.9800
C15A H15F 0.9800
C16A H16A 0.9800
C16A H16B 0.9800
C16A H16C 0.9800
C17A H17A 0.9800
C17A H17B 0.9800
C17A H17C 0.9800
Br1B C3B 1.906(5)
O1B B1B 1.371(6)
O1B C12B 1.479(6)
O2B B1B 1.347(6)
O2B C13B 1.466(5)
O3B C7B 1.344(6)
O3B C8B 1.491(6)
O4B C7B 1.196(6)
B1B C1B 1.559(7)
N1B C7B 1.379(6)
N1B C6B 1.399(6)
N1B H1B 0.8800
C1B C2B 1.398(6)
C1B C6B 1.406(6)
C2B C3B 1.363(6)
C2B H2B 0.9500
C3B C4B 1.396(7)
C4B C5B 1.376(7)
C4B H4B 0.9500
C5B C6B 1.412(6)
C5B H5B 0.9500
C8B C11B 1.509(7)
C8B C9B 1.520(7)
C8B C10B 1.523(7)
C9B H9B1 0.9800
C9B H9B2 0.9800
C9B H9B3 0.9800
C10B H10D 0.9800
C10B H10E 0.9800
C10B H10F 0.9800
C11B H11D 0.9800
C11B H11E 0.9800
C11B H11F 0.9800
C12B C14B 1.497(7)
C12B C15B 1.530(8)
C12B C13B 1.542(7)
C13B C16B 1.484(7)
C13B C17B 1.555(7)
C14B H14D 0.9800
C14B H14E 0.9800
C14B H14F 0.9800
C15B H15A 0.9800
C15B H15B 0.9800
C15B H15C 0.9800
C16B H16D 0.9800
C16B H16E 0.9800
C16B H16F 0.9800
C17B H17D 0.9800
C17B H17E 0.9800
C17B H17F 0.9800

loop_
_geom_hbond_atom_site_label_D
_geom_hbond_atom_site_label_H
_geom_hbond_atom_site_label_A
_geom_hbond_distance_DH
_geom_hbond_distance_HA
_geom_hbond_distance_DA
_geom_hbond_angle_DHA
N1A H1A O1A 0.88 2.06 2.816(5) 143.5
N1B H1B O1B 0.88 2.07 2.822(5) 142.4

loop_
_geom_torsion_atom_site_label_1
_geom_torsion_atom_site_label_2
_geom_torsion_atom_site_label_3
_geom_torsion_atom_site_label_4
_geom_torsion
C13A O2A B1A O1A 7.0(5)
C13A O2A B1A C1A -174.0(4)
C12A O1A B1A O2A 10.1(5)
C12A O1A B1A C1A -168.9(4)
O2A B1A C1A C2A 10.9(6)
O1A B1A C1A C2A -170.2(4)
O2A B1A C1A C6A -167.8(4)
O1A B1A C1A C6A 11.1(7)
C6A C1A C2A C3A 0.0(6)
B1A C1A C2A C3A -178.8(4)
C1A C2A C3A C4A 0.0(7)
C1A C2A C3A Br1A 178.6(3)
C2A C3A C4A C5A 0.2(7)
Br1A C3A C4A C5A -178.4(4)
C3A C4A C5A C6A -0.2(8)
C4A C5A C6A N1A 179.8(5)
C4A C5A C6A C1A 0.2(7)
C7A N1A C6A C5A -3.0(8)
C7A N1A C6A C1A 176.7(4)
C2A C1A C6A C5A 0.0(6)
B1A C1A C6A C5A 178.6(4)
C2A C1A C6A N1A -179.7(4)
B1A C1A C6A N1A -1.1(7)
C8A O3A C7A O4A 0.6(8)
C8A O3A C7A N1A -179.4(4)
C6A N1A C7A O4A -0.6(8)
C6A N1A C7A O3A 179.4(4)
C7A O3A C8A C11A 62.2(6)
C7A O3A C8A C10A -62.3(6)
C7A O3A C8A C9A 179.6(4)
B1A O1A C12A C15A 97.5(5)
B1A O1A C12A C14A -144.3(4)
B1A O1A C12A C13A -21.5(5)
B1A O2A C13A C17A -143.1(5)
B1A O2A C13A C16A 99.2(5)
B1A O2A C13A C12A -20.2(5)
O1A C12A C13A O2A 24.7(5)
C15A C12A C13A O2A -88.2(5)
C14A C12A C13A O2A 142.2(4)
O1A C12A C13A C17A 143.3(4)
C15A C12A C13A C17A 30.4(6)
C14A C12A C13A C17A -99.2(6)
O1A C12A C13A C16A -89.2(5)
C15A C12A C13A C16A 157.9(4)
C14A C12A C13A C16A 28.3(6)
C13B O2B B1B O1B -6.4(5)
C13B O2B B1B C1B 173.4(4)
C12B O1B B1B O2B -8.0(5)
C12B O1B B1B C1B 172.2(4)
O2B B1B C1B C2B -10.8(7)
O1B B1B C1B C2B 169.0(4)
O2B B1B C1B C6B 166.6(4)
O1B B1B C1B C6B -13.7(7)
C6B C1B C2B C3B 1.7(7)
B1B C1B C2B C3B 179.2(4)
C1B C2B C3B C4B -0.7(7)
C1B C2B C3B Br1B -178.5(3)
C2B C3B C4B C5B -0.1(7)
Br1B C3B C4B C5B 177.7(4)
C3B C4B C5B C6B -0.1(8)
C7B N1B C6B C1B -178.8(4)
C7B N1B C6B C5B 3.2(7)
C2B C1B C6B N1B -179.9(4)
B1B C1B C6B N1B 2.8(7)
C2B C1B C6B C5B -1.9(7)
B1B C1B C6B C5B -179.2(4)
C4B C5B C6B N1B 179.1(4)
C4B C5B C6B C1B 1.1(7)
C8B O3B C7B O4B -4.7(8)
C8B O3B C7B N1B 177.0(4)
C6B N1B C7B O4B 4.0(9)
C6B N1B C7B O3B -177.7(4)
C7B O3B C8B C11B 62.1(6)
C7B O3B C8B C9B -179.8(4)
C7B O3B C8B C10B -63.4(5)
B1B O1B C12B C14B -103.1(5)
B1B O1B C12B C15B 140.4(5)
B1B O1B C12B C13B 17.9(5)
B1B O2B C13B C16B 141.9(5)
B1B O2B C13B C12B 17.2(5)
B1B O2B C13B C17B -101.2(5)
O1B C12B C13B O2B -20.8(5)
C14B C12B C13B O2B 93.2(5)
C15B C12B C13B O2B -137.8(4)
O1B C12B C13B C16B -141.2(4)
C14B C12B C13B C16B -27.2(6)
C15B C12B C13B C16B 101.8(6)
O1B C12B C13B C17B 92.3(5)
C14B C12B C13B C17B -153.7(5)
C15B C12B C13B C17B -24.6(6)
